data_4033665
loop_
_publ_author_name
'Srinivasulu, Vunnam'
'Khanfar, Monther A. A.'
'Omar, Hany A.'
'ElAwady, Raafat'
'Sieburth, Scott McN'
'Sebastian, Anusha'
'Zaher, Dana M.'
'Al Marzooq, Farah'
'Hersi, Fatema'
'Al-Tel, Taleb H'

_publ_section_title
;
 Sequencing [4+1]-Cycloaddition and Aza-Michael Addition Reactions: A
 Diastereoselective Cascade for the Rapid Access of
 Pyrido[2',1':2,3]/Thiazolo[2',3':2,3]imidazo[1,5-a]quinolone Scaffolds as
 Potential Antibacterial and Anticancer Motifs.
;
_journal_name_full 'The Journal of organic chemistry'
_journal_paper_doi 10.1021/acs.joc.9b01919
_journal_year 2019
_chemical_formula_moiety 'C32 H34 N3 O2 S, C F3 O3 S'
_chemical_formula_sum 'C33 H34 F3 N3 O5 S2'
_chemical_formula_weight 673.75
_space_group_crystal_system monoclinic
_space_group_IT_number 14
_space_group_name_Hall '-P 2ybc'
_space_group_name_H-M_alt 'P 1 21/c 1'
_symmetry_space_group_name_Hall '-P 2ybc'
_symmetry_space_group_name_H-M 'P 1 21/c 1'
_atom_sites_solution_hydrogens geom
_atom_sites_solution_primary dual
_audit_creation_date 2018-10-24
_audit_creation_method
;
Olex2 1.2
(compiled 2017.07.20 svn.r3457 for OlexSys, GUI svn.r5370)
;
_cell_angle_alpha 90
_cell_angle_beta 107.321(5)
_cell_angle_gamma 90
_cell_formula_units_Z 4
_cell_length_a 10.8034(4)
_cell_length_b 27.8325(12)
_cell_length_c 11.2453(6)
_cell_measurement_reflns_used 5185
_cell_measurement_temperature 293
_cell_measurement_theta_max 27.1280
_cell_measurement_theta_min 3.7050
_cell_volume 3228.0(3)
_computing_cell_refinement 'CrysAlisPro 1.171.38.46 (Rigaku OD, 2015)'
_computing_data_collection 'CrysAlisPro 1.171.38.46 (Rigaku OD, 2015)'
_computing_data_reduction 'CrysAlisPro 1.171.38.46 (Rigaku OD, 2015)'
_computing_molecular_graphics 'Olex2 (Dolomanov et al., 2009)'
_computing_publication_material 'Olex2 (Dolomanov et al., 2009)'
_computing_structure_refinement 'ShelXL (Sheldrick, 2015)'
_computing_structure_solution 'ShelXT (Sheldrick, 2015)'
_diffrn_ambient_temperature 293
_diffrn_detector 'CCD plate'
_diffrn_detector_area_resol_mean 16.0534
_diffrn_detector_type Eos
_diffrn_measured_fraction_theta_full 0.998
_diffrn_measured_fraction_theta_max 0.881
_diffrn_measurement_details
;
List of Runs (angles in degrees, time in seconds):

  # Type    Start    End  Width  t~exp~   \w     \q     \k     \f   Frames
--------------------------------------------------------------------------
  1  \w    -18.00  21.00   1.00   40.00    --  -16.36 -99.00  30.00   39
  2  \w     20.00  47.00   1.00   40.00    --   16.98 -99.00   0.00   27
  3  \w      0.00  84.00   1.00   40.00    --   16.98  57.00 150.00   84
  4  \w    -46.00  34.00   1.00   40.00    --   16.98 -57.00-120.00   80
  5  \w      1.00  77.00   1.00   40.00    --   16.98  57.00-120.00   76
  6  \w    -33.00  -6.00   1.00   40.00    --   16.98 -19.00  90.00   27
  7  \w      2.00  86.00   1.00   40.00    --   16.98  38.00  60.00   84
;
_diffrn_measurement_device 'four-circle diffractometer'
_diffrn_measurement_device_type 'Xcalibur, Eos'
_diffrn_measurement_method '\w scans'
_diffrn_orient_matrix_type 'CrysAlisPro convention (1999,Acta A55,543-557)'
_diffrn_orient_matrix_UB_11 -0.0064656000
_diffrn_orient_matrix_UB_12 -0.0253543000
_diffrn_orient_matrix_UB_13 0.0003222000
_diffrn_orient_matrix_UB_21 0.0019569000
_diffrn_orient_matrix_UB_22 0.0007907000
_diffrn_orient_matrix_UB_23 0.0635808000
_diffrn_orient_matrix_UB_31 -0.0684475000
_diffrn_orient_matrix_UB_32 0.0024092000
_diffrn_orient_matrix_UB_33 -0.0179454000
_diffrn_radiation_monochromator graphite
_diffrn_radiation_probe x-ray
_diffrn_radiation_type MoK\a
_diffrn_radiation_wavelength 0.71073
_diffrn_reflns_av_R_equivalents 0.0409
_diffrn_reflns_av_unetI/netI 0.0502
_diffrn_reflns_Laue_measured_fraction_full 0.998
_diffrn_reflns_Laue_measured_fraction_max 0.881
_diffrn_reflns_limit_h_max 14
_diffrn_reflns_limit_h_min -12
_diffrn_reflns_limit_k_max 38
_diffrn_reflns_limit_k_min -38
_diffrn_reflns_limit_l_max 13
_diffrn_reflns_limit_l_min -15
_diffrn_reflns_number 29411
_diffrn_reflns_point_group_measured_fraction_full 0.998
_diffrn_reflns_point_group_measured_fraction_max 0.881
_diffrn_reflns_theta_full 25.242
_diffrn_reflns_theta_max 29.440
_diffrn_reflns_theta_min 3.177
_diffrn_source 'fine-focus sealed X-ray tube'
_diffrn_source_type 'Enhance (Mo) X-ray Source'
_exptl_absorpt_coefficient_mu 0.228
_exptl_absorpt_correction_T_max 1.00000
_exptl_absorpt_correction_T_min 0.84575
_exptl_absorpt_correction_type multi-scan
_exptl_absorpt_process_details
;
CrysAlisPro 1.171.38.46 (Rigaku Oxford Diffraction, 2015)
Empirical absorption correction using spherical harmonics,
 implemented in SCALE3 ABSPACK scaling algorithm.
;
_exptl_crystal_colour colourless
_exptl_crystal_colour_primary colourless
_exptl_crystal_density_diffrn 1.386
_exptl_crystal_description plate
_exptl_crystal_F_000 1408
_exptl_crystal_size_max 0.12
_exptl_crystal_size_mid 0.06
_exptl_crystal_size_min 0.06
_refine_diff_density_max 0.504
_refine_diff_density_min -0.508
_refine_diff_density_rms 0.057
_refine_ls_extinction_method none
_refine_ls_goodness_of_fit_ref 1.016
_refine_ls_hydrogen_treatment constr
_refine_ls_matrix_type full
_refine_ls_number_parameters 418
_refine_ls_number_reflns 7882
_refine_ls_number_restraints 0
_refine_ls_restrained_S_all 1.016
_refine_ls_R_factor_all 0.1134
_refine_ls_R_factor_gt 0.0687
_refine_ls_shift/su_max 0.000
_refine_ls_shift/su_mean 0.000
_refine_ls_structure_factor_coef Fsqd
_refine_ls_weighting_details 'w=1/[\s^2^(Fo^2^)+(0.0680P)^2^+3.2150P] where P=(Fo^2^+2Fc^2^)/3'
_refine_ls_weighting_scheme calc
_refine_ls_wR_factor_gt 0.1546
_refine_ls_wR_factor_ref 0.1786
_reflns_Friedel_coverage 0.000
_reflns_number_gt 5097
_reflns_number_total 7882
_reflns_threshold_expression 'I > 2\s(I)'
_cod_data_source_file jo9b01919_si_003.cif
_cod_data_source_block exp_2454
_cod_database_code 4033665
_shelx_shelxl_version_number 2014/7
_chemical_oxdiff_formula 'C33 H34 F3 N3 O5 S2'
_chemical_oxdiff_usercomment 'Raed 1981'
_shelx_space_group_comment
;
The symmetry employed for this shelxl refinement is uniquely defined
by the following loop, which should always be used as a source of
symmetry information in preference to the above space-group names.
They are only intended as comments.
;
_reflns_odcompleteness_completeness 99.78
_reflns_odcompleteness_iscentric 1
_reflns_odcompleteness_theta 26.32
_olex2_refinement_description
;
1. Fixed Uiso
 At 1.2 times of:
  All C(H) groups, All C(H,H) groups, All N(H) groups
 At 1.5 times of:
  All C(H,H,H) groups
2.a Ternary CH refined with riding coordinates:
 C00E(H00E)
2.b Secondary CH2 refined with riding coordinates:
 C00J(H00A,H00B), C00N(H00C,H00D), C00Q(H00F,H00G), C00S(H00H,H00I), C00X(H00J,
 H00K), C00Z(H00N,H00P)
2.c Aromatic/amide H refined with riding coordinates:
 N006(H006), C00L(H00L), C00M(H00M), C00O(H00O), C00U(H00U), C00V(H00V),
 C00W(H00W), C00Y(H00Y), C010(H010), C012(H012), C013(H013), C014(H014)
2.d Idealised Me refined as rotating group:
 C015(H01A,H01B,H01C), C018(H01D,H01E,H01F), C01A(H01G,H01H,H01I)
;
_olex2_date_sample_data_collection 2018-10-16
_olex2_submission_special_instructions 'No special instructions were received'
_oxdiff_exptl_absorpt_empirical_details
;
Empirical correction (ABSPACK) includes:
- Absorption correction using spherical harmonics
- Frame scaling
;
_oxdiff_exptl_absorpt_empirical_full_max 1.182
_oxdiff_exptl_absorpt_empirical_full_min 0.869

loop_
_space_group_symop_operation_xyz
'x, y, z'
'-x, y+1/2, -z+1/2'
'-x, -y, -z'
'x, -y-1/2, z-1/2'

loop_
_atom_site_label
_atom_site_type_symbol
_atom_site_fract_x
_atom_site_fract_y
_atom_site_fract_z
_atom_site_U_iso_or_equiv
_atom_site_adp_type
_atom_site_occupancy
_atom_site_site_symmetry_order
_atom_site_calc_flag
_atom_site_refinement_flags_posn
S001 S 0.68050(6) 0.58884(3) 0.81695(7) 0.03763(19) Uani 1 1 d .
S002 S 0.07861(9) 0.60350(4) 0.26317(9) 0.0615(3) Uani 1 1 d .
O003 O 0.32427(18) 0.46646(7) 0.54837(18) 0.0387(5) Uani 1 1 d .
N004 N 0.4380(2) 0.60656(8) 0.7228(2) 0.0293(5) Uani 1 1 d .
N005 N 0.4643(2) 0.52902(8) 0.7125(2) 0.0299(5) Uani 1 1 d .
N006 N 0.2020(2) 0.61485(8) 0.6280(2) 0.0340(5) Uani 1 1 d .
H006 H 0.1833 0.6294 0.5574 0.041 Uiso 1 1 calc R
O007 O 0.5697(3) 0.45118(10) 1.0345(2) 0.0692(8) Uani 1 1 d .
C008 C 0.4210(2) 0.69724(10) 0.7141(3) 0.0330(6) Uani 1 1 d .
C009 C 0.4259(2) 0.44427(10) 0.6460(2) 0.0315(6) Uani 1 1 d .
C00A C 0.3124(2) 0.58684(10) 0.6664(2) 0.0295(5) Uani 1 1 d .
C00B C 0.3328(2) 0.53903(10) 0.6592(2) 0.0317(6) Uani 1 1 d .
C00C C 0.4957(2) 0.65254(10) 0.7499(2) 0.0313(6) Uani 1 1 d .
C00D C 0.5243(2) 0.57029(10) 0.7497(2) 0.0312(6) Uani 1 1 d .
C00E C 0.5281(2) 0.48207(9) 0.7102(3) 0.0320(6) Uani 1 1 d .
H00E H 0.5877 0.4858 0.6600 0.038 Uiso 1 1 calc R
F00F F 0.0853(3) 0.51815(10) 0.1702(4) 0.1188(11) Uani 1 1 d .
O00G O -0.0038(3) 0.64322(11) 0.2199(3) 0.0855(9) Uani 1 1 d .
C00H C 0.7267(3) 0.68644(10) 0.8280(3) 0.0373(6) Uani 1 1 d .
C00I C 0.6264(3) 0.64868(10) 0.8002(3) 0.0351(6) Uani 1 1 d .
C00J C 0.4856(3) 0.40664(10) 0.5803(3) 0.0377(6) Uani 1 1 d .
H00A H 0.5168 0.4223 0.5177 0.045 Uiso 1 1 calc R
H00B H 0.5592 0.3918 0.6405 0.045 Uiso 1 1 calc R
C00K C 0.3665(3) 0.41787(10) 0.7345(3) 0.0381(6) Uani 1 1 d .
C00L C 0.3475(3) 0.70534(11) 0.5911(3) 0.0393(7) Uani 1 1 d .
H00L H 0.3409 0.6814 0.5318 0.047 Uiso 1 1 calc R
C00M C 0.7262(3) 0.72197(11) 0.7408(3) 0.0435(7) Uani 1 1 d .
H00M H 0.6587 0.7233 0.6667 0.052 Uiso 1 1 calc R
C00N C 0.2474(3) 0.49926(10) 0.5948(3) 0.0401(7) Uani 1 1 d .
H00C H 0.2104 0.4829 0.6525 0.048 Uiso 1 1 calc R
H00D H 0.1771 0.5118 0.5266 0.048 Uiso 1 1 calc R
C00O C 0.4293(3) 0.73349(11) 0.8012(3) 0.0439(7) Uani 1 1 d .
H00O H 0.4787 0.7290 0.8836 0.053 Uiso 1 1 calc R
C00P C 0.1152(3) 0.61990(11) 0.7083(3) 0.0409(7) Uani 1 1 d .
C00Q C 0.6079(3) 0.46709(11) 0.8411(3) 0.0407(7) Uani 1 1 d .
H00F H 0.6689 0.4424 0.8343 0.049 Uiso 1 1 calc R
H00G H 0.6579 0.4946 0.8822 0.049 Uiso 1 1 calc R
C00R C 0.5302(3) 0.44841(11) 0.9215(3) 0.0445(7) Uani 1 1 d .
C00S C 0.3879(3) 0.36797(11) 0.5183(3) 0.0468(8) Uani 1 1 d .
H00H H 0.3213 0.3821 0.4495 0.056 Uiso 1 1 calc R
H00I H 0.4315 0.3434 0.4847 0.056 Uiso 1 1 calc R
F00T F -0.1017(3) 0.54808(14) 0.1274(3) 0.1321(13) Uani 1 1 d .
C00U C 0.8286(3) 0.68518(13) 0.9379(3) 0.0501(8) Uani 1 1 d .
H00U H 0.8311 0.6615 0.9968 0.060 Uiso 1 1 calc R
C00V C 0.2847(3) 0.74835(12) 0.5564(3) 0.0526(8) Uani 1 1 d .
H00V H 0.2368 0.7535 0.4738 0.063 Uiso 1 1 calc R
C00W C 0.4126(3) 0.42188(12) 0.8575(3) 0.0486(8) Uani 1 1 d .
H00W H 0.3673 0.4069 0.9057 0.058 Uiso 1 1 calc R
C00X C 0.3244(3) 0.34485(11) 0.6073(3) 0.0491(8) Uani 1 1 d .
H00J H 0.3888 0.3268 0.6699 0.059 Uiso 1 1 calc R
H00K H 0.2582 0.3226 0.5618 0.059 Uiso 1 1 calc R
C00Y C 0.3636(3) 0.77618(12) 0.7647(4) 0.0542(9) Uani 1 1 d .
H00Y H 0.3680 0.8001 0.8235 0.065 Uiso 1 1 calc R
C00Z C 0.2632(3) 0.38244(12) 0.6712(3) 0.0487(8) Uani 1 1 d .
H00N H 0.1930 0.3987 0.6102 0.058 Uiso 1 1 calc R
H00P H 0.2284 0.3672 0.7319 0.058 Uiso 1 1 calc R
C010 C 0.8255(3) 0.75534(11) 0.7639(4) 0.0521(8) Uani 1 1 d .
H010 H 0.8248 0.7789 0.7051 0.063 Uiso 1 1 calc R
O011 O 0.0518(4) 0.57934(14) 0.3699(3) 0.1099(13) Uani 1 1 d .
C012 C 0.2923(3) 0.78388(12) 0.6434(4) 0.0574(9) Uani 1 1 d .
H012 H 0.2493 0.8129 0.6200 0.069 Uiso 1 1 calc R
C013 C 0.9257(3) 0.75368(13) 0.8738(4) 0.0591(10) Uani 1 1 d .
H013 H 0.9924 0.7761 0.8889 0.071 Uiso 1 1 calc R
C014 C 0.9268(3) 0.71921(14) 0.9599(4) 0.0612(10) Uani 1 1 d .
H014 H 0.9940 0.7184 1.0343 0.073 Uiso 1 1 calc R
C015 C 0.1929(3) 0.63630(16) 0.8378(3) 0.0637(10) Uani 1 1 d .
H01A H 0.2595 0.6132 0.8737 0.096 Uiso 1 1 calc GR
H01B H 0.1364 0.6392 0.8892 0.096 Uiso 1 1 calc GR
H01C H 0.2319 0.6669 0.8324 0.096 Uiso 1 1 calc GR
O016 O 0.2068(3) 0.60938(14) 0.2689(5) 0.1415(19) Uani 1 1 d .
F017 F 0.0313(5) 0.57311(16) 0.0378(3) 0.1646(17) Uani 1 1 d .
C018 C 0.0173(4) 0.65816(16) 0.6466(4) 0.0764(12) Uani 1 1 d .
H01D H 0.0612 0.6882 0.6474 0.115 Uiso 1 1 calc GR
H01E H -0.0454 0.6615 0.6912 0.115 Uiso 1 1 calc GR
H01F H -0.0258 0.6490 0.5621 0.115 Uiso 1 1 calc GR
C019 C 0.0184(5) 0.55813(18) 0.1457(4) 0.0767(12) Uani 1 1 d .
C01A C 0.0475(5) 0.57281(16) 0.7157(5) 0.0904(15) Uani 1 1 d .
H01G H 0.0032 0.5618 0.6331 0.136 Uiso 1 1 calc GR
H01H H -0.0140 0.5775 0.7611 0.136 Uiso 1 1 calc GR
H01I H 0.1104 0.5493 0.7576 0.136 Uiso 1 1 calc GR

loop_
_atom_site_aniso_label
_atom_site_aniso_U_11
_atom_site_aniso_U_22
_atom_site_aniso_U_33
_atom_site_aniso_U_23
_atom_site_aniso_U_13
_atom_site_aniso_U_12
S001 0.0267(3) 0.0376(4) 0.0438(4) 0.0032(3) 0.0031(3) 0.0016(3)
S002 0.0456(5) 0.0692(6) 0.0626(6) -0.0069(5) 0.0054(4) 0.0106(4)
O003 0.0384(10) 0.0354(11) 0.0363(11) -0.0026(8) 0.0020(8) 0.0068(9)
N004 0.0271(10) 0.0305(11) 0.0290(11) 0.0023(9) 0.0063(9) 0.0044(9)
N005 0.0250(10) 0.0297(11) 0.0319(12) 0.0001(9) 0.0036(9) 0.0037(9)
N006 0.0293(11) 0.0363(13) 0.0342(12) 0.0054(10) 0.0060(9) 0.0088(10)
O007 0.0883(19) 0.0812(19) 0.0321(13) 0.0020(12) 0.0086(12) 0.0208(15)
C008 0.0288(13) 0.0329(14) 0.0386(15) 0.0021(12) 0.0122(11) 0.0009(11)
C009 0.0300(13) 0.0329(14) 0.0311(14) 0.0012(11) 0.0085(11) 0.0041(11)
C00A 0.0257(12) 0.0349(14) 0.0258(13) 0.0007(11) 0.0045(10) 0.0024(11)
C00B 0.0259(12) 0.0346(14) 0.0324(14) 0.0001(11) 0.0052(11) 0.0037(11)
C00C 0.0313(13) 0.0331(14) 0.0291(13) -0.0016(11) 0.0086(11) 0.0004(11)
C00D 0.0300(13) 0.0329(14) 0.0290(13) 0.0034(11) 0.0063(11) 0.0040(11)
C00E 0.0295(13) 0.0314(14) 0.0353(14) -0.0003(11) 0.0100(11) 0.0057(11)
F00F 0.119(2) 0.0694(18) 0.189(3) -0.027(2) 0.078(2) -0.0078(17)
O00G 0.0817(19) 0.0724(19) 0.110(2) 0.0162(17) 0.0398(18) 0.0306(16)
C00H 0.0322(13) 0.0358(15) 0.0437(17) -0.0051(13) 0.0109(12) 0.0004(12)
C00I 0.0344(14) 0.0341(14) 0.0355(15) 0.0018(12) 0.0084(12) 0.0016(12)
C00J 0.0393(15) 0.0396(16) 0.0382(16) -0.0049(13) 0.0180(13) 0.0034(12)
C00K 0.0348(14) 0.0399(16) 0.0454(17) 0.0010(13) 0.0207(13) 0.0056(13)
C00L 0.0385(15) 0.0417(16) 0.0387(16) 0.0036(13) 0.0132(12) 0.0058(13)
C00M 0.0466(17) 0.0400(17) 0.0443(17) -0.0048(14) 0.0141(14) -0.0035(14)
C00N 0.0320(14) 0.0335(15) 0.0481(17) -0.0035(13) 0.0016(12) 0.0039(12)
C00O 0.0457(16) 0.0385(16) 0.0472(18) -0.0047(14) 0.0135(14) -0.0024(14)
C00P 0.0305(14) 0.0414(16) 0.0524(18) -0.0019(14) 0.0149(13) 0.0044(12)
C00Q 0.0367(15) 0.0370(16) 0.0416(17) -0.0017(13) 0.0011(13) 0.0102(13)
C00R 0.0547(18) 0.0434(17) 0.0336(16) 0.0043(13) 0.0106(14) 0.0205(15)
C00S 0.0498(18) 0.0403(17) 0.0502(19) -0.0118(14) 0.0151(15) 0.0008(14)
F00T 0.0698(18) 0.164(3) 0.148(3) -0.044(3) 0.0102(18) -0.037(2)
C00U 0.0398(16) 0.055(2) 0.0488(19) 0.0001(15) 0.0037(14) -0.0049(15)
C00V 0.0466(18) 0.054(2) 0.055(2) 0.0171(17) 0.0116(16) 0.0096(16)
C00W 0.0549(19) 0.054(2) 0.0449(18) 0.0088(15) 0.0270(16) 0.0075(16)
C00X 0.0444(17) 0.0367(17) 0.066(2) -0.0032(15) 0.0161(16) -0.0025(14)
C00Y 0.059(2) 0.0368(17) 0.073(2) -0.0095(16) 0.0287(19) -0.0007(15)
C00Z 0.0387(16) 0.0462(18) 0.066(2) 0.0030(16) 0.0223(15) -0.0044(14)
C010 0.057(2) 0.0367(17) 0.071(2) -0.0023(16) 0.0317(18) -0.0048(15)
O011 0.135(3) 0.139(3) 0.0465(17) 0.0164(19) 0.0129(18) 0.029(3)
C012 0.0527(19) 0.0404(18) 0.081(3) 0.0138(18) 0.0233(19) 0.0138(15)
C013 0.0429(18) 0.049(2) 0.087(3) -0.018(2) 0.0217(19) -0.0146(16)
C014 0.0372(17) 0.069(2) 0.068(2) -0.010(2) 0.0024(16) -0.0107(17)
C015 0.052(2) 0.094(3) 0.048(2) -0.009(2) 0.0201(17) 0.007(2)
O016 0.0480(17) 0.102(3) 0.270(6) -0.056(3) 0.040(3) -0.0054(17)
F017 0.268(5) 0.171(4) 0.079(2) -0.016(2) 0.088(3) -0.025(3)
C018 0.055(2) 0.087(3) 0.087(3) 0.007(2) 0.022(2) 0.038(2)
C019 0.074(3) 0.083(3) 0.080(3) -0.005(2) 0.032(2) -0.004(2)
C01A 0.090(3) 0.072(3) 0.138(4) -0.014(3) 0.078(3) -0.022(2)

loop_
_atom_type_symbol
_atom_type_description
_atom_type_scat_dispersion_real
_atom_type_scat_dispersion_imag
_atom_type_scat_source
C C 0.0033 0.0016 'International Tables Vol C Tables 4.2.6.8 and 6.1.1.4'
H H 0.0000 0.0000 'International Tables Vol C Tables 4.2.6.8 and 6.1.1.4'
N N 0.0061 0.0033 'International Tables Vol C Tables 4.2.6.8 and 6.1.1.4'
O O 0.0106 0.0060 'International Tables Vol C Tables 4.2.6.8 and 6.1.1.4'
F F 0.0171 0.0103 'International Tables Vol C Tables 4.2.6.8 and 6.1.1.4'
S S 0.1246 0.1234 'International Tables Vol C Tables 4.2.6.8 and 6.1.1.4'

loop_
_geom_angle_atom_site_label_1
_geom_angle_atom_site_label_2
_geom_angle_atom_site_label_3
_geom_angle
C00D S001 C00I 89.18(13)
O00G S002 O011 112.4(2)
O00G S002 C019 104.0(2)
O011 S002 C019 99.3(2)
O016 S002 O00G 116.4(2)
O016 S002 O011 117.0(3)
O016 S002 C019 104.8(2)
C00N O003 C009 112.8(2)
C00C N004 C00A 138.0(2)
C00D N004 C00A 108.4(2)
C00D N004 C00C 113.5(2)
C00B N005 C00E 126.0(2)
C00D N005 C00B 107.6(2)
C00D N005 C00E 125.8(2)
C00A N006 H006 119.9
C00A N006 C00P 120.3(2)
C00P N006 H006 119.9
C00L C008 C00C 120.8(3)
C00O C008 C00C 120.4(3)
C00O C008 C00L 118.7(3)
O003 C009 C00E 110.0(2)
O003 C009 C00J 105.1(2)
O003 C009 C00K 109.3(2)
C00J C009 C00E 110.3(2)
C00K C009 C00E 114.0(2)
C00K C009 C00J 107.8(2)
N006 C00A N004 122.7(2)
C00B C00A N004 104.7(2)
C00B C00A N006 132.5(2)
N005 C00B C00N 117.8(2)
C00A C00B N005 109.5(2)
C00A C00B C00N 132.3(2)
N004 C00C C008 122.3(2)
C00I C00C N004 110.7(2)
C00I C00C C008 126.7(2)
N004 C00D S001 113.5(2)
N005 C00D S001 136.6(2)
N005 C00D N004 109.8(2)
N005 C00E C009 109.8(2)
N005 C00E H00E 107.8
N005 C00E C00Q 110.9(2)
C009 C00E H00E 107.8
C00Q C00E C009 112.7(2)
C00Q C00E H00E 107.8
C00M C00H C00I 120.6(3)
C00U C00H C00I 120.5(3)
C00U C00H C00M 118.7(3)
C00C C00I S001 113.0(2)
C00C C00I C00H 129.7(3)
C00H C00I S001 116.9(2)
C009 C00J H00A 109.3
C009 C00J H00B 109.3
H00A C00J H00B 107.9
C00S C00J C009 111.7(2)
C00S C00J H00A 109.3
C00S C00J H00B 109.3
C00W C00K C009 122.6(3)
C00W C00K C00Z 123.0(3)
C00Z C00K C009 113.9(3)
C008 C00L H00L 119.7
C00V C00L C008 120.7(3)
C00V C00L H00L 119.7
C00H C00M H00M 119.8
C010 C00M C00H 120.3(3)
C010 C00M H00M 119.8
O003 C00N C00B 108.0(2)
O003 C00N H00C 110.1
O003 C00N H00D 110.1
C00B C00N H00C 110.1
C00B C00N H00D 110.1
H00C C00N H00D 108.4
C008 C00O H00O 120.2
C00Y C00O C008 119.7(3)
C00Y C00O H00O 120.2
N006 C00P C015 110.0(2)
N006 C00P C018 105.6(3)
N006 C00P C01A 110.7(3)
C018 C00P C015 109.8(3)
C01A C00P C015 110.2(3)
C01A C00P C018 110.5(3)
C00E C00Q H00F 108.6
C00E C00Q H00G 108.6
H00F C00Q H00G 107.5
C00R C00Q C00E 114.8(2)
C00R C00Q H00F 108.6
C00R C00Q H00G 108.6
O007 C00R C00Q 121.5(3)
O007 C00R C00W 122.0(3)
C00W C00R C00Q 116.1(3)
C00J C00S H00H 109.0
C00J C00S H00I 109.0
H00H C00S H00I 107.8
C00X C00S C00J 112.7(3)
C00X C00S H00H 109.0
C00X C00S H00I 109.0
C00H C00U H00U 119.9
C014 C00U C00H 120.2(3)
C014 C00U H00U 119.9
C00L C00V H00V 119.9
C00L C00V C012 120.3(3)
C012 C00V H00V 119.9
C00K C00W C00R 123.9(3)
C00K C00W H00W 118.1
C00R C00W H00W 118.1
C00S C00X H00J 109.4
C00S C00X H00K 109.4
C00S C00X C00Z 111.4(3)
H00J C00X H00K 108.0
C00Z C00X H00J 109.4
C00Z C00X H00K 109.4
C00O C00Y H00Y 119.4
C012 C00Y C00O 121.2(3)
C012 C00Y H00Y 119.4
C00K C00Z C00X 108.0(2)
C00K C00Z H00N 110.1
C00K C00Z H00P 110.1
C00X C00Z H00N 110.1
C00X C00Z H00P 110.1
H00N C00Z H00P 108.4
C00M C010 H010 119.9
C013 C010 C00M 120.2(3)
C013 C010 H010 119.9
C00V C012 H012 120.3
C00Y C012 C00V 119.5(3)
C00Y C012 H012 120.3
C010 C013 H013 120.0
C014 C013 C010 120.0(3)
C014 C013 H013 120.0
C00U C014 H014 119.7
C013 C014 C00U 120.6(3)
C013 C014 H014 119.7
C00P C015 H01A 109.5
C00P C015 H01B 109.5
C00P C015 H01C 109.5
H01A C015 H01B 109.5
H01A C015 H01C 109.5
H01B C015 H01C 109.5
C00P C018 H01D 109.5
C00P C018 H01E 109.5
C00P C018 H01F 109.5
H01D C018 H01E 109.5
H01D C018 H01F 109.5
H01E C018 H01F 109.5
F00F C019 S002 112.6(3)
F00F C019 F017 104.9(4)
F00T C019 S002 113.4(3)
F00T C019 F00F 108.5(4)
F00T C019 F017 107.4(4)
F017 C019 S002 109.6(4)
C00P C01A H01G 109.5
C00P C01A H01H 109.5
C00P C01A H01I 109.5
H01G C01A H01H 109.5
H01G C01A H01I 109.5
H01H C01A H01I 109.5

loop_
_geom_bond_atom_site_label_1
_geom_bond_atom_site_label_2
_geom_bond_distance
S001 C00D 1.710(3)
S001 C00I 1.757(3)
S002 O00G 1.412(3)
S002 O011 1.477(4)
S002 O016 1.377(3)
S002 C019 1.803(5)
O003 C009 1.440(3)
O003 C00N 1.433(3)
N004 C00A 1.426(3)
N004 C00C 1.416(3)
N004 C00D 1.346(3)
N005 C00B 1.396(3)
N005 C00D 1.324(3)
N005 C00E 1.481(3)
N006 H006 0.8600
N006 C00A 1.382(3)
N006 C00P 1.490(4)
O007 C00R 1.216(4)
C008 C00C 1.472(4)
C008 C00L 1.394(4)
C008 C00O 1.390(4)
C009 C00E 1.540(4)
C009 C00J 1.531(4)
C009 C00K 1.523(4)
C00A C00B 1.355(4)
C00B C00N 1.485(4)
C00C C00I 1.360(4)
C00E H00E 0.9800
C00E C00Q 1.527(4)
F00F C019 1.311(5)
C00H C00I 1.475(4)
C00H C00M 1.391(4)
C00H C00U 1.390(4)
C00J H00A 0.9700
C00J H00B 0.9700
C00J C00S 1.523(4)
C00K C00W 1.328(4)
C00K C00Z 1.501(4)
C00L H00L 0.9300
C00L C00V 1.374(4)
C00M H00M 0.9300
C00M C010 1.384(4)
C00N H00C 0.9700
C00N H00D 0.9700
C00O H00O 0.9300
C00O C00Y 1.382(4)
C00P C015 1.519(5)
C00P C018 1.515(4)
C00P C01A 1.515(5)
C00Q H00F 0.9700
C00Q H00G 0.9700
C00Q C00R 1.498(5)
C00R C00W 1.460(5)
C00S H00H 0.9700
C00S H00I 0.9700
C00S C00X 1.514(5)
F00T C019 1.282(5)
C00U H00U 0.9300
C00U C014 1.388(5)
C00V H00V 0.9300
C00V C012 1.376(5)
C00W H00W 0.9300
C00X H00J 0.9700
C00X H00K 0.9700
C00X C00Z 1.527(5)
C00Y H00Y 0.9300
C00Y C012 1.369(5)
C00Z H00N 0.9700
C00Z H00P 0.9700
C010 H010 0.9300
C010 C013 1.380(5)
C012 H012 0.9300
C013 H013 0.9300
C013 C014 1.361(5)
C014 H014 0.9300
C015 H01A 0.9600
C015 H01B 0.9600
C015 H01C 0.9600
F017 C019 1.329(5)
C018 H01D 0.9600
C018 H01E 0.9600
C018 H01F 0.9600
C01A H01G 0.9600
C01A H01H 0.9600
C01A H01I 0.9600
